data_1555455
loop_
_publ_author_name
'Zhu, Yi-Long'
'Jiang, Bo'
'Hao, Wen-Juan'
'Qiu, Jiang-Kai'
'Sun, Jun'
'Wang, De-Cai'
'Wei, Ping'
'Wang, Ai-Fang'
'Li, Guigen'
'Tu, Shu-Jiang'

_publ_section_title
;
 Catalytic Arylsulfonyl Radical Triggered 1,7-Enyne Bicyclizations.
;
_journal_issue 24
_journal_name_full 'Organic letters'
_journal_page_first 6078
_journal_page_last 6081
_journal_paper_doi 10.1021/acs.orglett.5b03100
_journal_volume 17
_journal_year 2015
_chemical_formula_sum 'C31 H23 Cl2 N O4 S'
_chemical_formula_weight 576.46
_space_group_IT_number 2
_space_group_name_Hall '-P 1'
_space_group_name_H-M_alt 'P -1'
_symmetry_cell_setting triclinic
_symmetry_space_group_name_H-M 'P -1'
_atom_sites_solution_hydrogens geom
_atom_sites_solution_primary direct
_atom_sites_solution_secondary difmap
_audit_creation_method SHELXL-97
_cell_angle_alpha 99.552(15)
_cell_angle_beta 106.402(16)
_cell_angle_gamma 111.742(12)
_cell_formula_units_Z 2
_cell_length_a 9.8014(13)
_cell_length_b 12.1207(15)
_cell_length_c 13.323(3)
_cell_measurement_reflns_used 1118
_cell_measurement_temperature 293(2)
_cell_measurement_theta_max 21.2780
_cell_measurement_theta_min 3.3690
_cell_volume 1343.8(5)
_computing_cell_refinement 'Bruker FRAMBO'
_computing_data_collection 'Bruker FRAMBO'
_computing_data_reduction 'Bruker SAINT'
_computing_molecular_graphics 'Bruker SHELXTL'
_computing_publication_material 'Bruker SHELXTL'
_computing_structure_refinement 'SHELXL-97 (Sheldrick, 1997)'
_computing_structure_solution 'SHELXS-97 (Sheldrick, 1990)'
_diffrn_ambient_temperature 293(2)
_diffrn_measured_fraction_theta_full 0.999
_diffrn_measured_fraction_theta_max 0.999
_diffrn_measurement_device_type 'CCD area detector'
_diffrn_measurement_method 'phi and omega scans'
_diffrn_radiation_monochromator graphite
_diffrn_radiation_source 'fine-focus sealed tube'
_diffrn_radiation_type MoK\a
_diffrn_radiation_wavelength 0.71073
_diffrn_reflns_av_R_equivalents 0.0000
_diffrn_reflns_av_sigmaI/netI 0.1367
_diffrn_reflns_limit_h_max 11
_diffrn_reflns_limit_h_min -11
_diffrn_reflns_limit_k_max 14
_diffrn_reflns_limit_k_min -14
_diffrn_reflns_limit_l_max 15
_diffrn_reflns_limit_l_min -10
_diffrn_reflns_number 4749
_diffrn_reflns_theta_full 25.02
_diffrn_reflns_theta_max 25.02
_diffrn_reflns_theta_min 2.66
_exptl_absorpt_coefficient_mu 0.358
_exptl_absorpt_correction_T_max 0.9549
_exptl_absorpt_correction_T_min 0.9001
_exptl_absorpt_correction_type multi-scan
_exptl_absorpt_process_details sadabs
_exptl_crystal_colour white
_exptl_crystal_density_diffrn 1.425
_exptl_crystal_density_method 'not measured'
_exptl_crystal_description block
_exptl_crystal_F_000 596
_exptl_crystal_size_max 0.30
_exptl_crystal_size_mid 0.21
_exptl_crystal_size_min 0.13
_refine_diff_density_max 0.329
_refine_diff_density_min -0.327
_refine_diff_density_rms 0.080
_refine_ls_extinction_method none
_refine_ls_goodness_of_fit_ref 1.048
_refine_ls_hydrogen_treatment mixed
_refine_ls_matrix_type full
_refine_ls_number_parameters 355
_refine_ls_number_reflns 4749
_refine_ls_number_restraints 0
_refine_ls_restrained_S_all 1.048
_refine_ls_R_factor_all 0.1619
_refine_ls_R_factor_gt 0.0891
_refine_ls_shift/su_max 0.000
_refine_ls_shift/su_mean 0.000
_refine_ls_structure_factor_coef Fsqd
_refine_ls_weighting_details 'calc w=1/[\s^2^(Fo^2^)+(0.0961P)^2^+0.5512P] where P=(Fo^2^+2Fc^2^)/3'
_refine_ls_weighting_scheme calc
_refine_ls_wR_factor_gt 0.2108
_refine_ls_wR_factor_ref 0.2640
_reflns_number_gt 2379
_reflns_number_total 4749
_reflns_threshold_expression >2sigma(I)
_cod_data_source_file ol5b03100_si_003.cif
_cod_data_source_block 150711g
_cod_depositor_comments
;
The following automatic conversions were performed:

data item '_symmetry_cell_setting' value 'Triclinic' was changed to
'triclinic' in accordance with the
/home/saulius/struct/COD-crude-data/automatic-downloads/DataCite-retrospective/ACS/depositions/lib/dictionaries/cif_core.dic
dictionary named 'cif_core.dic' version 2.4.2 last updated on
2011-04-26.

Automatic conversion script
Id: cif_fix_values 6909 2019-04-08 15:41:33Z antanas 
;
_cod_original_cell_volume 1343.7(4)
_cod_original_sg_symbol_H-M P-1
_cod_database_code 1555455

loop_
_symmetry_equiv_pos_as_xyz
'x, y, z'
'-x, -y, -z'

loop_
_atom_site_label
_atom_site_type_symbol
_atom_site_fract_x
_atom_site_fract_y
_atom_site_fract_z
_atom_site_U_iso_or_equiv
_atom_site_adp_type
_atom_site_occupancy
_atom_site_symmetry_multiplicity
_atom_site_calc_flag
_atom_site_refinement_flags
Cl1 Cl 0.1833(2) 0.59955(17) 0.1433(2) 0.0814(8) Uani 1 1 d .
Cl2 Cl 1.4591(2) 0.2417(2) 0.52545(18) 0.0729(7) Uani 1 1 d .
N1 N 0.6854(6) 0.1839(5) 0.3421(5) 0.0430(14) Uani 1 1 d .
O1 O 0.6238(5) -0.0225(4) 0.3173(5) 0.0639(15) Uani 1 1 d .
O2 O -0.2415(5) -0.2871(4) 0.2038(5) 0.0661(16) Uani 1 1 d .
O3 O 0.8311(5) 0.3670(4) 0.5076(4) 0.0631(15) Uani 1 1 d .
O4 O 0.7385(6) 0.1539(5) 0.5256(5) 0.0657(15) Uani 1 1 d .
S1 S 0.8080(2) 0.24196(17) 0.47467(15) 0.0468(5) Uani 1 1 d .
C1 C 0.5840(7) 0.0558(6) 0.2940(6) 0.0408(16) Uani 1 1 d .
C2 C 0.4148(7) 0.0209(6) 0.2168(6) 0.0388(15) Uani 1 1 d .
C3 C 0.3117(7) -0.0496(6) 0.2748(5) 0.0402(16) Uani 1 1 d .
H3A H 0.3126 -0.1301 0.2688 0.048 Uiso 1 1 calc R
H3B H 0.3568 -0.0030 0.3521 0.048 Uiso 1 1 calc R
C4 C 0.1441(7) -0.0684(5) 0.2267(5) 0.0358(15) Uani 1 1 d .
C5 C 0.0208(7) -0.1704(6) 0.2297(5) 0.0399(15) Uani 1 1 d .
H5 H 0.0412 -0.2331 0.2524 0.048 Uiso 1 1 calc R
C6 C -0.1315(7) -0.1810(6) 0.1999(6) 0.0472(17) Uani 1 1 d .
C7 C -0.1624(7) -0.0875(6) 0.1662(6) 0.0469(18) Uani 1 1 d .
H7 H -0.2646 -0.0938 0.1453 0.056 Uiso 1 1 calc R
C8 C -0.0401(7) 0.0152(6) 0.1639(6) 0.0444(17) Uani 1 1 d .
H8 H -0.0615 0.0779 0.1419 0.053 Uiso 1 1 calc R
C9 C 0.1153(7) 0.0277(5) 0.1938(5) 0.0369(15) Uani 1 1 d .
C10 C 0.2492(7) 0.1364(5) 0.1916(5) 0.0345(14) Uani 1 1 d .
C11 C 0.3903(7) 0.1359(5) 0.2053(5) 0.0359(15) Uani 1 1 d .
C12 C 0.5272(7) 0.2384(6) 0.2011(6) 0.0414(16) Uani 1 1 d .
C13 C 0.6804(8) 0.2629(6) 0.2733(5) 0.0410(16) Uani 1 1 d .
C14 C 0.8161(7) 0.3535(6) 0.2721(6) 0.0541(19) Uani 1 1 d .
H14 H 0.9151 0.3659 0.3181 0.065 Uiso 1 1 calc R
C15 C 0.8056(10) 0.4247(7) 0.2038(7) 0.065(2) Uani 1 1 d .
H15 H 0.8967 0.4891 0.2065 0.078 Uiso 1 1 calc R
C16 C 0.6587(9) 0.4009(7) 0.1303(7) 0.062(2) Uani 1 1 d .
H16 H 0.6518 0.4473 0.0817 0.075 Uiso 1 1 calc R
C17 C 0.5229(8) 0.3091(6) 0.1288(6) 0.0480(17) Uani 1 1 d .
H17 H 0.4254 0.2937 0.0781 0.058 Uiso 1 1 calc R
C18 C 0.3782(9) -0.0618(6) 0.1040(6) 0.0534(19) Uani 1 1 d .
H18A H 0.4454 -0.0154 0.0707 0.080 Uiso 1 1 calc R
H18B H 0.2693 -0.0893 0.0586 0.080 Uiso 1 1 calc R
H18C H 0.3969 -0.1329 0.1117 0.080 Uiso 1 1 calc R
C19 C -0.3962(8) -0.2992(7) 0.1864(8) 0.069(2) Uani 1 1 d .
H19A H -0.3919 -0.2368 0.2436 0.103 Uiso 1 1 calc R
H19B H -0.4618 -0.3805 0.1871 0.103 Uiso 1 1 calc R
H19C H -0.4399 -0.2884 0.1166 0.103 Uiso 1 1 calc R
C20 C 0.2227(7) 0.2496(6) 0.1791(6) 0.0401(16) Uani 1 1 d .
C21 C 0.2836(9) 0.3505(6) 0.2691(6) 0.0511(18) Uani 1 1 d .
H21 H 0.3353 0.3474 0.3380 0.061 Uiso 1 1 calc R
C22 C 0.2690(9) 0.4573(6) 0.2585(7) 0.058(2) Uani 1 1 d .
H22 H 0.3121 0.5261 0.3202 0.069 Uiso 1 1 calc R
C23 C 0.1911(8) 0.4623(6) 0.1573(7) 0.0485(18) Uani 1 1 d .
C24 C 0.1235(8) 0.3597(7) 0.0673(7) 0.058(2) Uani 1 1 d .
H24 H 0.0678 0.3619 -0.0010 0.069 Uiso 1 1 calc R
C25 C 0.1379(8) 0.2531(6) 0.0780(6) 0.0474(17) Uani 1 1 d .
H25 H 0.0904 0.1829 0.0170 0.057 Uiso 1 1 calc R
C26 C 0.9914(7) 0.2438(6) 0.4829(5) 0.0405(15) Uani 1 1 d .
C27 C 1.1260(8) 0.3544(6) 0.5274(6) 0.0519(19) Uani 1 1 d .
H27 H 1.1199 0.4292 0.5479 0.062 Uiso 1 1 calc R
C28 C 1.2705(8) 0.3538(7) 0.5417(7) 0.061(2) Uani 1 1 d .
H28 H 1.3631 0.4281 0.5731 0.073 Uiso 1 1 calc R
C29 C 1.2766(8) 0.2434(7) 0.5095(5) 0.0483(18) Uani 1 1 d .
C30 C 1.1430(8) 0.1325(6) 0.4618(6) 0.0496(18) Uani 1 1 d .
H30 H 1.1496 0.0585 0.4385 0.060 Uiso 1 1 calc R
C31 C 0.9991(8) 0.1324(6) 0.4490(6) 0.0507(18) Uani 1 1 d .
H31 H 0.9069 0.0578 0.4177 0.061 Uiso 1 1 calc R

loop_
_atom_site_aniso_label
_atom_site_aniso_U_11
_atom_site_aniso_U_22
_atom_site_aniso_U_33
_atom_site_aniso_U_23
_atom_site_aniso_U_13
_atom_site_aniso_U_12
Cl1 0.0660(13) 0.0441(11) 0.137(2) 0.0382(13) 0.0255(13) 0.0316(10)
Cl2 0.0421(10) 0.0889(15) 0.0769(15) -0.0009(12) 0.0157(10) 0.0337(11)
N1 0.032(3) 0.037(3) 0.056(4) 0.018(3) 0.012(3) 0.012(2)
O1 0.044(3) 0.047(3) 0.100(5) 0.031(3) 0.014(3) 0.026(2)
O2 0.044(3) 0.047(3) 0.114(5) 0.038(3) 0.039(3) 0.015(2)
O3 0.050(3) 0.059(3) 0.077(4) -0.002(3) 0.021(3) 0.032(3)
O4 0.052(3) 0.098(4) 0.078(4) 0.054(3) 0.040(3) 0.042(3)
S1 0.0384(9) 0.0593(12) 0.0495(11) 0.0174(9) 0.0184(8) 0.0266(9)
C1 0.033(3) 0.045(4) 0.054(4) 0.024(4) 0.023(3) 0.019(3)
C2 0.036(3) 0.036(3) 0.050(4) 0.015(3) 0.020(3) 0.017(3)
C3 0.037(4) 0.041(4) 0.046(4) 0.016(3) 0.016(3) 0.019(3)
C4 0.037(3) 0.035(3) 0.045(4) 0.015(3) 0.023(3) 0.018(3)
C5 0.047(4) 0.042(4) 0.046(4) 0.021(3) 0.024(3) 0.027(3)
C6 0.034(4) 0.044(4) 0.061(5) 0.015(4) 0.021(3) 0.013(3)
C7 0.033(4) 0.046(4) 0.060(5) 0.011(4) 0.015(3) 0.019(3)
C8 0.046(4) 0.036(4) 0.051(4) 0.015(3) 0.019(3) 0.016(3)
C9 0.029(3) 0.031(3) 0.043(4) 0.007(3) 0.011(3) 0.010(3)
C10 0.046(4) 0.031(3) 0.030(3) 0.012(3) 0.013(3) 0.019(3)
C11 0.043(4) 0.034(3) 0.037(4) 0.012(3) 0.015(3) 0.023(3)
C12 0.034(3) 0.042(4) 0.057(5) 0.021(3) 0.021(3) 0.021(3)
C13 0.049(4) 0.041(4) 0.040(4) 0.018(3) 0.023(3) 0.021(3)
C14 0.030(4) 0.049(4) 0.074(6) 0.023(4) 0.014(4) 0.009(3)
C15 0.063(5) 0.055(5) 0.076(6) 0.036(5) 0.034(5) 0.011(4)
C16 0.054(5) 0.061(5) 0.074(6) 0.040(4) 0.031(4) 0.015(4)
C17 0.050(4) 0.049(4) 0.054(5) 0.030(4) 0.021(4) 0.025(4)
C18 0.063(5) 0.054(4) 0.051(5) 0.019(4) 0.030(4) 0.026(4)
C19 0.047(5) 0.070(5) 0.098(7) 0.041(5) 0.035(5) 0.022(4)
C20 0.037(4) 0.036(4) 0.047(4) 0.016(3) 0.012(3) 0.018(3)
C21 0.068(5) 0.039(4) 0.048(5) 0.013(4) 0.022(4) 0.025(4)
C22 0.061(5) 0.035(4) 0.065(5) 0.003(4) 0.015(4) 0.020(4)
C23 0.042(4) 0.037(4) 0.069(5) 0.018(4) 0.014(4) 0.024(3)
C24 0.053(4) 0.052(5) 0.062(5) 0.020(4) 0.005(4) 0.027(4)
C25 0.052(4) 0.046(4) 0.040(4) 0.011(3) 0.004(3) 0.028(3)
C26 0.041(4) 0.043(4) 0.046(4) 0.014(3) 0.023(3) 0.021(3)
C27 0.043(4) 0.043(4) 0.062(5) 0.008(4) 0.016(4) 0.017(3)
C28 0.041(4) 0.061(5) 0.067(6) 0.002(4) 0.011(4) 0.021(4)
C29 0.037(4) 0.067(5) 0.038(4) 0.007(4) 0.008(3) 0.029(4)
C30 0.044(4) 0.050(4) 0.049(4) 0.003(4) 0.010(3) 0.024(4)
C31 0.041(4) 0.039(4) 0.068(5) 0.015(4) 0.020(4) 0.016(3)

loop_
_atom_type_symbol
_atom_type_description
_atom_type_scat_dispersion_real
_atom_type_scat_dispersion_imag
_atom_type_scat_source
C C 0.0033 0.0016 'International Tables Vol C Tables 4.2.6.8 and 6.1.1.4'
H H 0.0000 0.0000 'International Tables Vol C Tables 4.2.6.8 and 6.1.1.4'
N N 0.0061 0.0033 'International Tables Vol C Tables 4.2.6.8 and 6.1.1.4'
O O 0.0106 0.0060 'International Tables Vol C Tables 4.2.6.8 and 6.1.1.4'
S S 0.1246 0.1234 'International Tables Vol C Tables 4.2.6.8 and 6.1.1.4'
Cl Cl 0.1484 0.1585 'International Tables Vol C Tables 4.2.6.8 and 6.1.1.4'

loop_
_geom_angle_atom_site_label_1
_geom_angle_atom_site_label_2
_geom_angle_atom_site_label_3
_geom_angle
C1 N1 C13 117.3(5)
C1 N1 S1 121.3(4)
C13 N1 S1 121.4(4)
C6 O2 C19 119.1(5)
O3 S1 O4 121.4(3)
O3 S1 N1 105.2(3)
O4 S1 N1 105.1(3)
O3 S1 C26 108.2(3)
O4 S1 C26 107.8(3)
N1 S1 C26 108.5(3)
O1 C1 N1 122.0(6)
O1 C1 C2 121.5(6)
N1 C1 C2 116.3(5)
C18 C2 C11 109.6(5)
C18 C2 C1 110.2(5)
C11 C2 C1 111.8(5)
C18 C2 C3 111.7(5)
C11 C2 C3 110.2(5)
C1 C2 C3 103.1(5)
C4 C3 C2 112.2(5)
C4 C3 H3A 109.2
C2 C3 H3A 109.2
C4 C3 H3B 109.2
C2 C3 H3B 109.2
H3A C3 H3B 107.9
C5 C4 C9 119.8(5)
C5 C4 C3 120.6(5)
C9 C4 C3 118.9(5)
C6 C5 C4 121.7(6)
C6 C5 H5 119.2
C4 C5 H5 119.2
O2 C6 C5 115.5(6)
O2 C6 C7 125.1(6)
C5 C6 C7 119.3(6)
C8 C7 C6 119.5(6)
C8 C7 H7 120.3
C6 C7 H7 120.3
C7 C8 C9 122.0(6)
C7 C8 H8 119.0
C9 C8 H8 119.0
C8 C9 C4 117.7(5)
C8 C9 C10 123.4(5)
C4 C9 C10 118.9(5)
C11 C10 C9 121.1(5)
C11 C10 C20 121.4(5)
C9 C10 C20 117.4(5)
C10 C11 C12 124.4(5)
C10 C11 C2 120.9(5)
C12 C11 C2 114.5(5)
C17 C12 C13 116.3(6)
C17 C12 C11 126.5(6)
C13 C12 C11 117.1(6)
C14 C13 C12 121.2(6)
C14 C13 N1 122.4(6)
C12 C13 N1 116.3(5)
C15 C14 C13 120.3(7)
C15 C14 H14 119.8
C13 C14 H14 119.8
C14 C15 C16 119.8(7)
C14 C15 H15 120.1
C16 C15 H15 120.1
C17 C16 C15 120.4(7)
C17 C16 H16 119.8
C15 C16 H16 119.8
C16 C17 C12 121.8(7)
C16 C17 H17 119.1
C12 C17 H17 119.1
C2 C18 H18A 109.5
C2 C18 H18B 109.5
H18A C18 H18B 109.5
C2 C18 H18C 109.5
H18A C18 H18C 109.5
H18B C18 H18C 109.5
O2 C19 H19A 109.5
O2 C19 H19B 109.5
H19A C19 H19B 109.5
O2 C19 H19C 109.5
H19A C19 H19C 109.5
H19B C19 H19C 109.5
C21 C20 C25 119.1(6)
C21 C20 C10 119.5(6)
C25 C20 C10 121.5(6)
C20 C21 C22 120.4(7)
C20 C21 H21 119.8
C22 C21 H21 119.8
C23 C22 C21 120.3(7)
C23 C22 H22 119.9
C21 C22 H22 119.9
C24 C23 C22 119.8(6)
C24 C23 Cl1 120.2(6)
C22 C23 Cl1 120.0(6)
C23 C24 C25 119.9(7)
C23 C24 H24 120.1
C25 C24 H24 120.1
C24 C25 C20 120.5(6)
C24 C25 H25 119.8
C20 C25 H25 119.8
C27 C26 C31 120.6(6)
C27 C26 S1 119.7(5)
C31 C26 S1 119.6(5)
C26 C27 C28 119.3(6)
C26 C27 H27 120.4
C28 C27 H27 120.4
C29 C28 C27 119.5(7)
C29 C28 H28 120.2
C27 C28 H28 120.2
C28 C29 C30 122.1(6)
C28 C29 Cl2 119.9(5)
C30 C29 Cl2 118.0(5)
C29 C30 C31 118.7(6)
C29 C30 H30 120.7
C31 C30 H30 120.7
C30 C31 C26 119.9(6)
C30 C31 H31 120.1
C26 C31 H31 120.1

loop_
_geom_bond_atom_site_label_1
_geom_bond_atom_site_label_2
_geom_bond_distance
Cl1 C23 1.730(6)
Cl2 C29 1.749(6)
N1 C1 1.405(8)
N1 C13 1.436(8)
N1 S1 1.679(6)
O1 C1 1.206(7)
O2 C6 1.359(7)
O2 C19 1.414(8)
O3 S1 1.418(5)
O4 S1 1.423(5)
S1 C26 1.760(6)
C1 C2 1.536(8)
C2 C18 1.523(9)
C2 C11 1.525(8)
C2 C3 1.539(8)
C3 C4 1.497(8)
C3 H3A 0.9700
C3 H3B 0.9700
C4 C5 1.388(8)
C4 C9 1.404(8)
C5 C6 1.381(8)
C5 H5 0.9300
C6 C7 1.387(9)
C7 C8 1.385(8)
C7 H7 0.9300
C8 C9 1.402(8)
C8 H8 0.9300
C9 C10 1.487(8)
C10 C11 1.346(8)
C10 C20 1.514(8)
C11 C12 1.475(8)
C12 C17 1.393(9)
C12 C13 1.424(9)
C13 C14 1.383(9)
C14 C15 1.363(10)
C14 H14 0.9300
C15 C16 1.384(10)
C15 H15 0.9300
C16 C17 1.375(9)
C16 H16 0.9300
C17 H17 0.9300
C18 H18A 0.9600
C18 H18B 0.9600
C18 H18C 0.9600
C19 H19A 0.9600
C19 H19B 0.9600
C19 H19C 0.9600
C20 C21 1.363(9)
C20 C25 1.385(9)
C21 C22 1.379(9)
C21 H21 0.9300
C22 C23 1.374(10)
C22 H22 0.9300
C23 C24 1.367(10)
C24 C25 1.377(8)
C24 H24 0.9300
C25 H25 0.9300
C26 C27 1.369(9)
C26 C31 1.388(8)
C27 C28 1.378(9)
C27 H27 0.9300
C28 C29 1.365(9)
C28 H28 0.9300
C29 C30 1.367(9)
C30 C31 1.372(9)
C30 H30 0.9300
C31 H31 0.9300

loop_
_geom_torsion_atom_site_label_1
_geom_torsion_atom_site_label_2
_geom_torsion_atom_site_label_3
_geom_torsion_atom_site_label_4
_geom_torsion
C1 N1 S1 O3 -152.8(5)
C13 N1 S1 O3 27.5(5)
C1 N1 S1 O4 -23.5(5)
C13 N1 S1 O4 156.8(5)
C1 N1 S1 C26 91.6(5)
C13 N1 S1 C26 -88.1(5)
C13 N1 C1 O1 142.6(6)
S1 N1 C1 O1 -37.1(8)
C13 N1 C1 C2 -42.1(7)
S1 N1 C1 C2 138.2(5)
O1 C1 C2 C18 -61.2(8)
N1 C1 C2 C18 123.4(6)
O1 C1 C2 C11 176.5(6)
N1 C1 C2 C11 1.2(8)
O1 C1 C2 C3 58.1(8)
N1 C1 C2 C3 -117.2(6)
C18 C2 C3 C4 -74.2(6)
C11 C2 C3 C4 47.9(7)
C1 C2 C3 C4 167.4(5)
C2 C3 C4 C5 151.2(6)
C2 C3 C4 C9 -38.5(8)
C9 C4 C5 C6 0.7(10)
C3 C4 C5 C6 170.9(6)
C19 O2 C6 C5 173.1(7)
C19 O2 C6 C7 -8.7(11)
C4 C5 C6 O2 178.2(6)
C4 C5 C6 C7 -0.1(10)
O2 C6 C7 C8 -178.7(7)
C5 C6 C7 C8 -0.6(10)
C6 C7 C8 C9 0.6(11)
C7 C8 C9 C4 0.0(10)
C7 C8 C9 C10 179.6(6)
C5 C4 C9 C8 -0.6(9)
C3 C4 C9 C8 -171.0(6)
C5 C4 C9 C10 179.7(6)
C3 C4 C9 C10 9.3(9)
C8 C9 C10 C11 -170.1(6)
C4 C9 C10 C11 9.5(9)
C8 C9 C10 C20 12.8(9)
C4 C9 C10 C20 -167.5(6)
C9 C10 C11 C12 178.2(6)
C20 C10 C11 C12 -4.8(10)
C9 C10 C11 C2 3.6(9)
C20 C10 C11 C2 -179.5(6)
C18 C2 C11 C10 91.0(7)
C1 C2 C11 C10 -146.4(6)
C3 C2 C11 C10 -32.3(8)
C18 C2 C11 C12 -84.1(7)
C1 C2 C11 C12 38.4(7)
C3 C2 C11 C12 152.5(6)
C10 C11 C12 C17 -39.7(10)
C2 C11 C12 C17 135.3(7)
C10 C11 C12 C13 144.7(6)
C2 C11 C12 C13 -40.4(8)
C17 C12 C13 C14 1.1(10)
C11 C12 C13 C14 177.2(6)
C17 C12 C13 N1 -175.5(6)
C11 C12 C13 N1 0.6(8)
C1 N1 C13 C14 -134.4(7)
S1 N1 C13 C14 45.3(8)
C1 N1 C13 C12 42.2(8)
S1 N1 C13 C12 -138.1(5)
C12 C13 C14 C15 2.3(11)
N1 C13 C14 C15 178.7(7)
C13 C14 C15 C16 -4.1(12)
C14 C15 C16 C17 2.6(13)
C15 C16 C17 C12 0.9(12)
C13 C12 C17 C16 -2.7(10)
C11 C12 C17 C16 -178.4(7)
C11 C10 C20 C21 -75.2(8)
C9 C10 C20 C21 101.8(7)
C11 C10 C20 C25 104.7(7)
C9 C10 C20 C25 -78.2(8)
C25 C20 C21 C22 -3.8(10)
C10 C20 C21 C22 176.2(6)
C20 C21 C22 C23 0.8(11)
C21 C22 C23 C24 2.1(11)
C21 C22 C23 Cl1 -176.2(5)
C22 C23 C24 C25 -2.0(11)
Cl1 C23 C24 C25 176.3(5)
C23 C24 C25 C20 -1.0(11)
C21 C20 C25 C24 3.9(10)
C10 C20 C25 C24 -176.0(6)
O3 S1 C26 C27 6.7(7)
O4 S1 C26 C27 -126.4(6)
N1 S1 C26 C27 120.3(6)
O3 S1 C26 C31 -176.5(6)
O4 S1 C26 C31 50.4(6)
N1 S1 C26 C31 -62.9(6)
C31 C26 C27 C28 -2.1(11)
S1 C26 C27 C28 174.7(6)
C26 C27 C28 C29 1.1(11)
C27 C28 C29 C30 0.8(12)
C27 C28 C29 Cl2 179.1(6)
C28 C29 C30 C31 -1.9(11)
Cl2 C29 C30 C31 179.9(6)
C29 C30 C31 C26 0.9(11)
C27 C26 C31 C30 1.0(11)
S1 C26 C31 C30 -175.8(6)
